data_4035059
loop_
_publ_author_name
'Osipyan, Angelina'
'Sapegin, Alexander'
'Novikov, Alexander S.'
'Krasavin, Mikhail'

_publ_section_title
;
 Rare Medium-Sized Rings Prepared via Hydrolytic Imidazoline Ring
 Expansion (HIRE).
;
_journal_issue 17
_journal_name_full 'The Journal of organic chemistry'
_journal_page_first 9707
_journal_page_last 9717
_journal_paper_doi 10.1021/acs.joc.8b01210
_journal_volume 83
_journal_year 2018
_chemical_formula_moiety 'C16 H13 N3 O4 S'
_chemical_formula_sum 'C16 H13 N3 O4 S'
_chemical_formula_weight 343.35
_space_group_crystal_system monoclinic
_space_group_IT_number 14
_space_group_name_Hall '-P 2yn'
_space_group_name_H-M_alt 'P 1 21/n 1'
_atom_sites_solution_hydrogens geom
_atom_sites_solution_primary dual
_audit_creation_date 2018-05-08
_audit_creation_method
;
Olex2 1.2
(compiled 2018.04.26 svn.r3504 for OlexSys, GUI svn.r5492)
;
_cell_angle_alpha 90
_cell_angle_beta 96.885(3)
_cell_angle_gamma 90
_cell_formula_units_Z 4
_cell_length_a 8.0862(3)
_cell_length_b 13.6933(5)
_cell_length_c 13.5470(4)
_cell_measurement_reflns_used 9228
_cell_measurement_temperature 100(2)
_cell_measurement_theta_max 71.3690
_cell_measurement_theta_min 4.5320
_cell_volume 1489.20(9)
_computing_cell_refinement 'CrysAlisPro 1.171.39.35a (Rigaku OD, 2017)'
_computing_data_collection 'CrysAlisPro 1.171.39.35a (Rigaku OD, 2017)'
_computing_data_reduction 'CrysAlisPro 1.171.39.35a (Rigaku OD, 2017)'
_computing_molecular_graphics 'Olex2 (Dolomanov et al., 2009)'
_computing_publication_material 'Olex2 (Dolomanov et al., 2009)'
_computing_structure_refinement 'ShelXL (Sheldrick, 2015)'
_computing_structure_solution 'ShelXT (Sheldrick, 2015)'
_diffrn_ambient_temperature 100(2)
_diffrn_detector 'CCD plate'
_diffrn_detector_type HyPix3000
_diffrn_measured_fraction_theta_full 1.000
_diffrn_measured_fraction_theta_max 0.995
_diffrn_measurement_details
;
List of Runs (angles in degrees, time in seconds):

  # Type    Start    End  Width  t~exp~   \w     \q     \k     \f   Frames
--------------------------------------------------------------------------
  1  \w   -109.00 -33.00   0.50    0.20    --  -41.22 -26.00-157.00  152
  2  \w    -47.00  26.00   0.50    0.20    --  -41.22  26.00   5.00  146
  3  \w     -3.00  46.00   0.50    0.20    --   41.22 -26.00-157.00   98
  4  \w     57.00  83.00   0.50    0.20    --   41.22  26.00   5.00   52
  5  \w     92.00 127.00   0.50    0.20    --  100.29  26.00   5.00   70
  6  \w     36.00 109.00   0.50    0.20    --  100.29 -26.00-157.00  146
  7  \w    -57.00 -19.00   0.50    0.20    --  -41.22  54.00  90.00   76
  8  \w     -4.00  22.00   0.50    0.20    --  -41.22  43.00-150.00   52
  9  \w    -54.00  -6.00   0.50    0.20    --  -41.22  43.00-150.00   96
 10  \w    -22.00  23.00   0.50    0.20    --   41.22 -54.00  60.00   90
 11  \w     26.00  52.00   0.50    0.20    --   41.22 -54.00  60.00   52
 12  \w     67.00  99.00   0.50    0.20    --   41.22  43.00  30.00   64
 13  \w     29.00  60.00   0.50    0.20    --   41.22  43.00  30.00   62
 14  \w    -11.00  32.00   0.50    0.20    --   41.22 -43.00  60.00   86
 15  \w     24.00  56.00   0.50    0.20    --   41.22 -65.00  30.00   64
 16  \w     39.00  64.00   0.50    0.20    --   41.22  32.00 -90.00   50
 17  \w     57.00  82.00   0.50    0.20    --   41.22  32.00 -30.00   50
 18  \w     95.00 155.00   0.50    0.20    --  100.29  42.00  90.00  120
 19  \w     70.00 156.00   0.50    0.20    --  100.29   8.00-150.00  172
 20  \w     69.00 109.00   0.50    0.20    --  100.29 -96.00  30.00   80
 21  \w     88.00 155.00   0.50    0.20    --  100.29  17.00 -90.00  134
 22  \w     32.00 106.00   0.50    0.20    --  100.29 -25.00  60.00  148
 23  \w     40.00  70.00   0.50    0.20    --  100.29 -50.00 120.00   60
 24  \w     50.00  86.00   0.50    0.20    --  100.29-117.00 150.00   72
 25  \w     72.00 108.00   0.50    0.20    --  100.29 -96.00 -30.00   72
 26  \w     38.00 110.00   0.50    0.20    --  100.29 -42.00   0.00  144
 27  \w     41.00  77.00   0.50    0.20    --  100.29-145.00  90.00   72
 28  \w     34.00  60.00   0.50    0.20    --  100.29 -96.00 -30.00   52
 29  \w     87.00 117.00   0.50    0.20    --  100.29 -50.00 120.00   60
 30  \w     42.00  67.00   0.50    0.20    --  100.29 -17.00 -30.00   50
 31  \w     53.00 118.00   0.50    0.20    --  100.29 -68.00   0.00  130
 32  \w     57.00  83.00   0.50    0.20    --   41.22  77.00-180.00   52
 33  \w   -105.00 -41.00   0.50    0.20    --  -41.22 -77.00  30.00  128
 34  \w    -47.00 -19.00   0.50    0.20    --  -41.22 -77.00  90.00   56
 35  \w    -57.00 -28.00   0.50    0.20    --  -41.22 -43.00  90.00   58
 36  \w    -52.00 -26.00   0.50    0.20    --  -41.22 -77.00  60.00   52
 37  \w     21.00  51.00   0.50    0.20    --   41.22  77.00 120.00   60
 38  \w     24.00  65.00   0.50    0.20    --   41.22  56.00 116.35   82
 39  \w     30.00  57.00   0.50    0.20    --   41.22  65.00 150.00   54
 40  \w     17.00  81.00   0.50    0.20    --   41.22  77.00 150.00  128
 41  \w     18.00  45.00   0.50    0.20    --   41.22  77.00  90.00   54
 42  \w     21.00  47.00   0.50    0.20    --   41.22  65.00  90.00   52
 43  \w     60.00  85.00   0.50    0.20    --   41.22  77.00  90.00   50
 44  \w    118.00 144.00   0.50    0.20    --  100.29  25.00 -60.00   52
 45  \w     75.00 101.00   0.50    0.20    --  100.29  77.00  90.00   52
 46  \w     86.00 111.00   0.50    0.20    --  100.29  50.00 120.00   50
 47  \w     87.00 112.00   0.50    0.20    --  100.29  50.00  90.00   50
 48  \w    120.00 156.00   0.50    0.20    --  100.29  25.00 -30.00   72
 49  \w     76.00 102.00   0.50    0.20    --  100.29  77.00  60.00   52
 50  \w    125.00 151.00   0.50    0.20    --  100.29  77.00 150.00   52
 51  \w     55.00 104.00   0.50    0.20    --  100.29 -25.00  30.00   98
 52  \w     84.00 111.00   0.50    0.20    --  100.29  59.00-180.00   54
 53  \w     79.00 127.00   0.50    0.20    --  100.29  68.00 120.00   96
 54  \w     79.00 105.00   0.50    0.20    --  100.29  68.00  60.00   52
 55  \w     64.00  96.00   0.50    0.20    --  100.29 -59.00-180.00   64
 56  \w    127.00 155.00   0.50    0.20    --  100.29  25.00-150.00   56
 57  \w     83.00 119.00   0.50    0.20    --  100.29  59.00  30.00   72
 58  \w     80.00 105.00   0.50    0.20    --  100.29  68.00 150.00   50
 59  \w     82.00 108.00   0.50    0.20    --  100.29  59.00 150.00   52
 60  \w     85.00 112.00   0.50    0.20    --  100.29  50.00-180.00   54
 61  \w     75.00 101.00   0.50    0.20    --  100.29  77.00 120.00   52
 62  \w     83.00 110.00   0.50    0.20    --  100.29  59.00  90.00   54
 63  \w     79.00 106.00   0.50    0.20    --  100.29  68.00  90.00   54
 64  \w     79.00 104.00   0.50    0.20    --  100.29  68.00  30.00   50
;
_diffrn_measurement_device 'four-circle diffractometer'
_diffrn_measurement_device_type 'SuperNova, Single source at offset/far, HyPix3000'
_diffrn_measurement_method '\w scans'
_diffrn_orient_matrix_type 'CrysAlisPro convention (1999,Acta A55,543-557)'
_diffrn_orient_matrix_UB_11 -0.0014386000
_diffrn_orient_matrix_UB_12 0.0091394000
_diffrn_orient_matrix_UB_13 0.1131792000
_diffrn_orient_matrix_UB_21 -0.1805905000
_diffrn_orient_matrix_UB_22 -0.0381123000
_diffrn_orient_matrix_UB_23 -0.0106215000
_diffrn_orient_matrix_UB_31 0.0650706000
_diffrn_orient_matrix_UB_32 -0.1054838000
_diffrn_orient_matrix_UB_33 0.0136160000
_diffrn_radiation_monochromator mirror
_diffrn_radiation_probe x-ray
_diffrn_radiation_type CuK\a
_diffrn_radiation_wavelength 1.54184
_diffrn_reflns_av_R_equivalents 0.0348
_diffrn_reflns_av_unetI/netI 0.0228
_diffrn_reflns_Laue_measured_fraction_full 1.000
_diffrn_reflns_Laue_measured_fraction_max 0.995
_diffrn_reflns_limit_h_max 9
_diffrn_reflns_limit_h_min -9
_diffrn_reflns_limit_k_max 15
_diffrn_reflns_limit_k_min -16
_diffrn_reflns_limit_l_max 16
_diffrn_reflns_limit_l_min -16
_diffrn_reflns_number 13637
_diffrn_reflns_point_group_measured_fraction_full 1.000
_diffrn_reflns_point_group_measured_fraction_max 0.995
_diffrn_reflns_theta_full 67.684
_diffrn_reflns_theta_max 71.487
_diffrn_reflns_theta_min 4.608
_diffrn_source 'micro-focus sealed X-ray tube'
_diffrn_source_type 'SuperNova (Cu) X-ray Source'
_exptl_absorpt_coefficient_mu 2.190
_exptl_absorpt_correction_T_max 1.00000
_exptl_absorpt_correction_T_min 0.54214
_exptl_absorpt_correction_type multi-scan
_exptl_absorpt_process_details
;
CrysAlisPro 1.171.39.35a (Rigaku Oxford Diffraction, 2017)
Empirical absorption correction using spherical harmonics,
 implemented in SCALE3 ABSPACK scaling algorithm.
;
_exptl_crystal_colour colourless
_exptl_crystal_colour_primary colourless
_exptl_crystal_density_diffrn 1.531
_exptl_crystal_description prism
_exptl_crystal_F_000 712
_exptl_crystal_size_max 0.23
_exptl_crystal_size_mid 0.22
_exptl_crystal_size_min 0.15
_refine_diff_density_max 0.402
_refine_diff_density_min -0.622
_refine_diff_density_rms 0.068
_refine_ls_extinction_method none
_refine_ls_goodness_of_fit_ref 1.055
_refine_ls_hydrogen_treatment constr
_refine_ls_matrix_type full
_refine_ls_number_parameters 218
_refine_ls_number_reflns 2891
_refine_ls_number_restraints 0
_refine_ls_restrained_S_all 1.055
_refine_ls_R_factor_all 0.0373
_refine_ls_R_factor_gt 0.0362
_refine_ls_shift/su_max 0.001
_refine_ls_shift/su_mean 0.000
_refine_ls_structure_factor_coef Fsqd
_refine_ls_weighting_details 'w=1/[\s^2^(Fo^2^)+(0.0577P)^2^+0.7897P] where P=(Fo^2^+2Fc^2^)/3'
_refine_ls_weighting_scheme calc
_refine_ls_wR_factor_gt 0.0978
_refine_ls_wR_factor_ref 0.0988
_reflns_Friedel_coverage 0.000
_reflns_number_gt 2757
_reflns_number_total 2891
_reflns_threshold_expression 'I > 2\s(I)'
_cod_data_source_file jo8b01210_si_003.cif
_cod_data_source_block 9370_sav-373
_cod_database_code 4035059
_shelx_shelxl_version_number 2014/7
_chemical_oxdiff_formula C20
_shelx_space_group_comment
;
The symmetry employed for this shelxl refinement is uniquely defined
by the following loop, which should always be used as a source of
symmetry information in preference to the above space-group names.
They are only intended as comments.
;
_shelx_estimated_absorpt_t_max 0.735
_shelx_estimated_absorpt_t_min 0.633
_reflns_odcompleteness_completeness 99.97
_reflns_odcompleteness_iscentric 1
_reflns_odcompleteness_theta 69.95
_olex2_refinement_description
;
1. Fixed Uiso
 At 1.2 times of:
  All C(H) groups, All C(H,H) groups
 At 1.5 times of:
  All C(H,H,H) groups
2.a Secondary CH2 refined with riding coordinates:
 C8(H8A,H8B), C9(H9A,H9B)
2.b Aromatic/amide H refined with riding coordinates:
 C12(H12), C14(H14), C1(H1), C4(H4), C2(H2), C3(H3)
2.c Idealised Me refined as rotating group:
 C16(H16A,H16B,H16C)
;
_olex2_submission_special_instructions 'No special instructions were received'
_oxdiff_exptl_absorpt_empirical_details
;
Empirical correction (ABSPACK) includes:
- Absorption correction using spherical harmonics
- Frame scaling
;
_oxdiff_exptl_absorpt_empirical_full_max 1.650
_oxdiff_exptl_absorpt_empirical_full_min 0.640

loop_
_space_group_symop_operation_xyz
'x, y, z'
'-x+1/2, y+1/2, -z+1/2'
'-x, -y, -z'
'x-1/2, -y-1/2, z-1/2'

loop_
_atom_site_label
_atom_site_type_symbol
_atom_site_fract_x
_atom_site_fract_y
_atom_site_fract_z
_atom_site_U_iso_or_equiv
_atom_site_adp_type
_atom_site_occupancy
_atom_site_site_symmetry_order
_atom_site_calc_flag
_atom_site_refinement_flags_posn
S1 S 0.49760(4) 0.26354(3) 0.56956(2) 0.01490(13) Uani 1 1 d .
O4 O 0.06581(12) 0.64966(8) 0.53392(7) 0.0166(2) Uani 1 1 d .
O1 O 0.65415(13) 0.26128(8) 0.52843(8) 0.0196(3) Uani 1 1 d .
O2 O 0.49902(14) 0.27544(8) 0.67524(8) 0.0202(3) Uani 1 1 d .
O3 O 0.22952(14) 0.59856(8) 0.67042(8) 0.0211(3) Uani 1 1 d .
N2 N 0.40316(15) 0.29678(9) 0.34160(9) 0.0155(3) Uani 1 1 d .
N3 N 0.27199(16) 0.44343(9) 0.35974(9) 0.0170(3) Uani 1 1 d .
N1 N 0.48930(16) 0.15531(10) 0.27651(9) 0.0188(3) Uani 1 1 d .
C10 C 0.34817(17) 0.36457(11) 0.40458(11) 0.0146(3) Uani 1 1 d .
C12 C 0.31471(18) 0.42971(11) 0.56686(11) 0.0157(3) Uani 1 1 d .
H12 H 0.3306 0.4253 0.6373 0.019 Uiso 1 1 calc R
C15 C 0.17721(18) 0.58923(11) 0.58302(11) 0.0157(3) Uani 1 1 d .
C13 C 0.23156(18) 0.50951(11) 0.52043(11) 0.0157(3) Uani 1 1 d .
C14 C 0.21537(18) 0.51262(11) 0.41635(11) 0.0164(3) Uani 1 1 d .
H14 H 0.1607 0.5674 0.3841 0.020 Uiso 1 1 calc R
C7 C 0.42731(18) 0.19437(11) 0.34938(11) 0.0154(3) Uani 1 1 d .
C6 C 0.36667(18) 0.13378(11) 0.42887(11) 0.0155(3) Uani 1 1 d .
C1 C 0.28479(19) 0.04601(12) 0.40037(11) 0.0192(3) Uani 1 1 d .
H1 H 0.2692 0.0277 0.3323 0.023 Uiso 1 1 calc R
C11 C 0.37384(17) 0.35701(11) 0.50971(11) 0.0148(3) Uani 1 1 d .
C4 C 0.32911(19) 0.09730(12) 0.60190(11) 0.0186(3) Uani 1 1 d .
H4 H 0.3449 0.1151 0.6702 0.022 Uiso 1 1 calc R
C8 C 0.5241(2) 0.23516(11) 0.20818(12) 0.0200(3) Uani 1 1 d .
H8A H 0.4885 0.2165 0.1383 0.024 Uiso 1 1 calc R
H8B H 0.6446 0.2504 0.2155 0.024 Uiso 1 1 calc R
C9 C 0.42459(19) 0.32283(12) 0.23763(10) 0.0176(3) Uani 1 1 d .
H9A H 0.4875 0.3845 0.2342 0.021 Uiso 1 1 calc R
H9B H 0.3161 0.3284 0.1956 0.021 Uiso 1 1 calc R
C5 C 0.38665(18) 0.15722(11) 0.53063(11) 0.0154(3) Uani 1 1 d .
C16 C 0.0329(2) 0.73769(12) 0.58767(12) 0.0206(3) Uani 1 1 d .
H16A H -0.0427 0.7800 0.5449 0.031 Uiso 1 1 calc GR
H16B H 0.1378 0.7723 0.6073 0.031 Uiso 1 1 calc GR
H16C H -0.0186 0.7203 0.6472 0.031 Uiso 1 1 calc GR
C2 C 0.2265(2) -0.01407(12) 0.47104(12) 0.0222(3) Uani 1 1 d .
H2 H 0.1711 -0.0732 0.4506 0.027 Uiso 1 1 calc R
C3 C 0.2479(2) 0.01077(12) 0.57166(12) 0.0213(3) Uani 1 1 d .
H3 H 0.2073 -0.0311 0.6192 0.026 Uiso 1 1 calc R

loop_
_atom_site_aniso_label
_atom_site_aniso_U_11
_atom_site_aniso_U_22
_atom_site_aniso_U_33
_atom_site_aniso_U_23
_atom_site_aniso_U_13
_atom_site_aniso_U_12
S1 0.0156(2) 0.0169(2) 0.0112(2) 0.00139(12) -0.00294(14) -0.00043(12)
O4 0.0167(5) 0.0172(5) 0.0151(5) -0.0021(4) -0.0009(4) 0.0003(4)
O1 0.0151(5) 0.0235(6) 0.0193(6) 0.0018(4) -0.0017(4) -0.0005(4)
O2 0.0262(6) 0.0214(6) 0.0115(5) 0.0012(4) -0.0041(4) -0.0009(4)
O3 0.0243(6) 0.0242(6) 0.0137(5) -0.0038(4) -0.0026(4) 0.0006(4)
N2 0.0199(6) 0.0160(6) 0.0098(6) 0.0013(5) -0.0012(5) 0.0004(5)
N3 0.0188(6) 0.0177(7) 0.0132(6) 0.0008(5) -0.0027(5) -0.0005(5)
N1 0.0228(6) 0.0190(7) 0.0146(6) -0.0007(5) 0.0019(5) -0.0023(5)
C10 0.0138(7) 0.0158(7) 0.0134(7) -0.0001(5) -0.0018(5) -0.0022(5)
C12 0.0157(7) 0.0185(8) 0.0120(6) -0.0003(5) -0.0020(5) -0.0043(6)
C15 0.0145(7) 0.0180(7) 0.0140(7) -0.0003(6) -0.0006(5) -0.0040(5)
C13 0.0141(7) 0.0175(8) 0.0147(7) -0.0019(6) -0.0017(5) -0.0038(5)
C14 0.0166(7) 0.0160(7) 0.0156(7) -0.0005(6) -0.0022(6) -0.0012(6)
C7 0.0159(7) 0.0159(7) 0.0133(7) -0.0010(6) -0.0036(5) -0.0016(5)
C6 0.0145(7) 0.0162(7) 0.0152(7) 0.0007(6) -0.0001(5) 0.0027(5)
C1 0.0217(8) 0.0183(8) 0.0175(7) -0.0015(6) 0.0019(6) 0.0007(6)
C11 0.0146(7) 0.0155(7) 0.0129(7) 0.0013(5) -0.0034(5) -0.0029(5)
C4 0.0199(7) 0.0203(8) 0.0154(7) 0.0024(6) 0.0015(6) 0.0037(6)
C8 0.0262(8) 0.0198(8) 0.0142(7) -0.0018(6) 0.0027(6) -0.0042(6)
C9 0.0223(8) 0.0202(8) 0.0096(7) 0.0009(6) -0.0008(5) -0.0033(6)
C5 0.0139(7) 0.0156(7) 0.0161(7) 0.0007(6) 0.0000(5) 0.0020(5)
C16 0.0198(8) 0.0203(8) 0.0214(8) -0.0052(6) 0.0008(6) 0.0026(6)
C2 0.0258(8) 0.0162(8) 0.0247(8) -0.0019(6) 0.0036(6) -0.0026(6)
C3 0.0251(8) 0.0193(8) 0.0203(8) 0.0044(6) 0.0056(6) 0.0004(6)

loop_
_atom_type_symbol
_atom_type_description
_atom_type_scat_dispersion_real
_atom_type_scat_dispersion_imag
_atom_type_scat_source
C C 0.0181 0.0091 'International Tables Vol C Tables 4.2.6.8 and 6.1.1.4'
H H 0.0000 0.0000 'International Tables Vol C Tables 4.2.6.8 and 6.1.1.4'
N N 0.0311 0.0180 'International Tables Vol C Tables 4.2.6.8 and 6.1.1.4'
O O 0.0492 0.0322 'International Tables Vol C Tables 4.2.6.8 and 6.1.1.4'
S S 0.3331 0.5567 'International Tables Vol C Tables 4.2.6.8 and 6.1.1.4'

loop_
_geom_angle_atom_site_label_1
_geom_angle_atom_site_label_2
_geom_angle_atom_site_label_3
_geom_angle
O1 S1 C11 108.30(7)
O1 S1 C5 107.83(7)
O2 S1 O1 118.92(7)
O2 S1 C11 108.17(7)
O2 S1 C5 109.58(7)
C5 S1 C11 102.85(7)
C15 O4 C16 114.66(11)
C10 N2 C7 132.50(12)
C10 N2 C9 120.79(12)
C7 N2 C9 106.12(11)
C14 N3 C10 118.60(13)
C7 N1 C8 107.19(13)
N2 C10 C11 123.80(13)
N3 C10 N2 115.21(12)
N3 C10 C11 120.93(13)
C13 C12 H12 120.2
C11 C12 H12 120.2
C11 C12 C13 119.54(13)
O4 C15 C13 113.52(12)
O3 C15 O4 123.60(14)
O3 C15 C13 122.88(14)
C12 C13 C15 118.69(13)
C12 C13 C14 117.40(14)
C14 C13 C15 123.74(14)
N3 C14 C13 124.04(14)
N3 C14 H14 118.0
C13 C14 H14 118.0
N2 C7 C6 123.41(13)
N1 C7 N2 114.84(13)
N1 C7 C6 121.31(14)
C1 C6 C7 117.63(13)
C1 C6 C5 117.40(14)
C5 C6 C7 124.97(13)
C6 C1 H1 119.8
C2 C1 C6 120.40(14)
C2 C1 H1 119.8
C10 C11 S1 121.47(11)
C12 C11 S1 118.78(11)
C12 C11 C10 119.43(13)
C5 C4 H4 120.5
C5 C4 C3 118.92(14)
C3 C4 H4 120.5
N1 C8 H8A 110.6
N1 C8 H8B 110.6
N1 C8 C9 105.77(12)
H8A C8 H8B 108.7
C9 C8 H8A 110.6
C9 C8 H8B 110.6
N2 C9 C8 100.64(12)
N2 C9 H9A 111.6
N2 C9 H9B 111.6
C8 C9 H9A 111.6
C8 C9 H9B 111.6
H9A C9 H9B 109.4
C6 C5 S1 118.55(11)
C4 C5 S1 118.82(12)
C4 C5 C6 122.55(14)
O4 C16 H16A 109.5
O4 C16 H16B 109.5
O4 C16 H16C 109.5
H16A C16 H16B 109.5
H16A C16 H16C 109.5
H16B C16 H16C 109.5
C1 C2 H2 119.4
C1 C2 C3 121.15(15)
C3 C2 H2 119.4
C4 C3 C2 119.59(15)
C4 C3 H3 120.2
C2 C3 H3 120.2

loop_
_geom_bond_atom_site_label_1
_geom_bond_atom_site_label_2
_geom_bond_distance
S1 O1 1.4432(12)
S1 O2 1.4396(11)
S1 C11 1.7614(15)
S1 C5 1.7576(15)
O4 C15 1.3398(18)
O4 C16 1.4492(18)
O3 C15 1.2154(18)
N2 C10 1.371(2)
N2 C7 1.418(2)
N2 C9 1.4830(17)
N3 C10 1.3509(19)
N3 C14 1.334(2)
N1 C7 1.277(2)
N1 C8 1.481(2)
C10 C11 1.4182(19)
C12 H12 0.9500
C12 C13 1.393(2)
C12 C11 1.381(2)
C15 C13 1.481(2)
C13 C14 1.401(2)
C14 H14 0.9500
C7 C6 1.488(2)
C6 C1 1.404(2)
C6 C5 1.406(2)
C1 H1 0.9500
C1 C2 1.387(2)
C4 H4 0.9500
C4 C5 1.389(2)
C4 C3 1.392(2)
C8 H8A 0.9900
C8 H8B 0.9900
C8 C9 1.525(2)
C9 H9A 0.9900
C9 H9B 0.9900
C16 H16A 0.9800
C16 H16B 0.9800
C16 H16C 0.9800
C2 H2 0.9500
C2 C3 1.395(2)
C3 H3 0.9500
